data_7713171
loop_
_publ_author_name
'Wang, Shuang-Long'
'Yuan, Wen-Li'
'Zhao, Ying'
'Cheng, Kun-Lun'
'Tao, Guo-Hong'
'He, Ling'

_publ_section_title
;
 Low-melting Multicharge Ionic Liquids with [Ln(NO3)5]2&#x2212; (Ln =
 Ho--Lu): Structural, Electrostatic, Thermochemical, and Fluorescence
 Properties
;
_journal_name_full 'Dalton Transactions'
_journal_paper_doi 10.1039/D3DT00937H
_journal_year 2023
_chemical_formula_moiety 'Er N5 O15, 2(C6 H11 N2)'
_chemical_formula_sum 'C12 H22 Er N9 O15'
_chemical_formula_weight 699.64
_chemical_name_systematic '[MC1mim]2[Er(NO3)5]'
_space_group_crystal_system monoclinic
_space_group_IT_number 15
_space_group_name_Hall '-I 2ya'
_space_group_name_H-M_alt 'I 1 2/a 1'
_atom_sites_solution_hydrogens geom
_atom_sites_solution_primary dual
_audit_creation_date 2023-05-19
_audit_creation_method
;
Olex2 1.5-ac5-024
(compiled 2022.04.12 svn.rca3783a0 for Rigaku Oxford Diffraction, GUI svn.r6498)
;
_audit_update_record
;
2023-05-21 deposited with the CCDC.	2023-05-26 downloaded from the CCDC.
;
_cell_angle_alpha 90
_cell_angle_beta 91.496(2)
_cell_angle_gamma 90
_cell_formula_units_Z 4
_cell_length_a 16.6110(2)
_cell_length_b 9.6805(2)
_cell_length_c 15.5021(3)
_cell_measurement_reflns_used 8544
_cell_measurement_temperature 276(2)
_cell_measurement_theta_max 72.6380
_cell_measurement_theta_min 3.8660
_cell_volume 2491.93(8)
_computing_cell_refinement 'CrysAlisPro 1.171.42.89a (Rigaku OD, 2023)'
_computing_data_collection 'CrysAlisPro 1.171.42.89a (Rigaku OD, 2023)'
_computing_data_reduction 'CrysAlisPro 1.171.42.89a (Rigaku OD, 2023)'
_computing_molecular_graphics 'Olex2 1.5-ac5-024 (Dolomanov et al., 2009)'
_computing_publication_material 'Olex2 1.5-ac5-024 (Dolomanov et al., 2009)'
_computing_structure_refinement 'SHELXL 2019/2 (Sheldrick, 2015)'
_computing_structure_solution 'SHELXT 2018/2 (Sheldrick, 2018)'
_diffrn_ambient_environment air
_diffrn_ambient_temperature 276(2)
_diffrn_detector 'CCD plate'
_diffrn_detector_area_resol_mean 15.9595
_diffrn_detector_type EosS2
_diffrn_measured_fraction_theta_full 1.000
_diffrn_measured_fraction_theta_max 0.993
_diffrn_measurement_details
;
List of Runs (angles in degrees, time in seconds):

  # Type    Start    End  Width  t~exp~   \w     \q     \k     \f   Frames
#--------------------------------------------------------------------------
  1  \w     31.00  97.00   1.00    1.00    --   36.54-137.00  53.00   66
  2  \w    -31.00  53.00   1.00    1.00    --   36.54 -57.00  30.00   84
  3  \w    -33.00  55.00   1.00    1.00    --   36.54 -38.00-180.00   88
  4  \w     23.00  90.00   1.00    1.00    --   36.54-125.00 -90.00   67
  5  \w    -33.00  55.00   1.00    1.00    --   36.54 -38.00  60.00   88
  6  \w    -31.00  63.00   1.00    1.00    --   36.54 -77.00 -90.00   94
  7  \w     87.00 178.00   1.00    1.73    --  108.00  30.00-150.00   91
  8  \w     38.00  91.00   1.00    1.73    --  108.00 -30.00 -60.00   53
  9  \w     38.00  91.00   1.00    1.73    --  108.00 -30.00   0.00   53
 10  \w     38.00  91.00   1.00    1.73    --  108.00 -30.00  90.00   53
 11  \w    100.00 178.00   1.00    1.73    --  108.00 111.00  30.00   78
 12  \w    100.00 178.00   1.00    1.73    --  108.00 111.00 120.00   78
 13  \w     41.00 126.00   1.00    1.73    --  108.00 -61.00 -60.00   85
 14  \w     40.00  98.00   1.00    1.73    --  108.00 -45.00-120.00   58
 15  \w     57.00 150.00   1.00    1.73    --  108.00 178.00 -30.00   93
 16  \w     10.00 104.00   1.00    1.00    --   36.54  77.00-120.00   94
 17  \w     20.00 104.00   1.00    1.00    --   36.54  57.00  90.00   84
 18  \w     20.00 104.00   1.00    1.00    --   36.54  57.00-180.00   84
 19  \w     10.00 104.00   1.00    1.00    --   36.54  77.00 -30.00   94
 20  \w     70.00 178.00   1.00    1.73    --  108.00  15.00  90.00  108
 21  \w     70.00 178.00   1.00    1.73    --  108.00  15.00   0.00  108
 22  \w     91.00 176.00   1.00    1.73    --  108.00  45.00 -90.00   85
 23  \w     87.00 178.00   1.00    1.73    --  108.00  30.00 150.00   91
 24  \w     41.00 126.00   1.00    1.73    --  108.00 -61.00  90.00   85
 25  \w     38.00  67.00   1.00    1.73    --  108.00-111.00 -30.00   29
 26  \w     39.00 109.00   1.00    1.73    --  108.00 -94.00  90.00   70
;
_diffrn_measurement_device 'four-circle diffractometer'
_diffrn_measurement_device_type 'New Gemini, Dual, Cu at home/near, EosS2'
_diffrn_measurement_method '\w scans'
_diffrn_orient_matrix_type 'CrysAlisPro convention (1999,Acta A55,543-557)'
_diffrn_orient_matrix_UB_11 -0.0075203000
_diffrn_orient_matrix_UB_12 -0.1295665000
_diffrn_orient_matrix_UB_13 -0.0574187000
_diffrn_orient_matrix_UB_21 -0.0924622000
_diffrn_orient_matrix_UB_22 0.0091030000
_diffrn_orient_matrix_UB_23 0.0033163000
_diffrn_orient_matrix_UB_31 -0.0014271000
_diffrn_orient_matrix_UB_32 0.0918882000
_diffrn_orient_matrix_UB_33 -0.0811094000
_diffrn_radiation_monochromator graphite
_diffrn_radiation_probe x-ray
_diffrn_radiation_type 'Cu K\a'
_diffrn_radiation_wavelength 1.54184
_diffrn_reflns_av_R_equivalents 0.0530
_diffrn_reflns_av_unetI/netI 0.0325
_diffrn_reflns_Laue_measured_fraction_full 1.000
_diffrn_reflns_Laue_measured_fraction_max 0.993
_diffrn_reflns_limit_h_max 20
_diffrn_reflns_limit_h_min -20
_diffrn_reflns_limit_k_max 11
_diffrn_reflns_limit_k_min -11
_diffrn_reflns_limit_l_max 15
_diffrn_reflns_limit_l_min -19
_diffrn_reflns_number 12039
_diffrn_reflns_point_group_measured_fraction_full 1.000
_diffrn_reflns_point_group_measured_fraction_max 0.993
_diffrn_reflns_theta_full 67.684
_diffrn_reflns_theta_max 72.721
_diffrn_reflns_theta_min 5.289
_diffrn_source 'fine-focus sealed X-ray tube'
_diffrn_source_type 'Enhance (Cu) X-ray Source'
_exptl_absorpt_coefficient_mu 7.048
_exptl_absorpt_correction_T_max 0.440
_exptl_absorpt_correction_T_min 0.206
_exptl_absorpt_correction_type analytical
_exptl_absorpt_process_details
;
CrysAlisPro 1.171.42.89a (Rigaku Oxford Diffraction, 2023)
Analytical numeric absorption correction using a multifaceted crystal
model based on expressions derived by R.C. Clark & J.S. Reid.
(Clark, R. C. & Reid, J. S. (1995). Acta Cryst. A51, 887-897)
Empirical absorption correction using spherical harmonics,
implemented in SCALE3 ABSPACK scaling algorithm.
;
_exptl_crystal_colour colourless
_exptl_crystal_colour_primary colourless
_exptl_crystal_density_diffrn 1.865
_exptl_crystal_description block
_exptl_crystal_F_000 1380
_exptl_crystal_size_max 0.35
_exptl_crystal_size_mid 0.28
_exptl_crystal_size_min 0.15
_refine_diff_density_max 0.622
_refine_diff_density_min -0.869
_refine_diff_density_rms 0.119
_refine_ls_extinction_coef 0.00292(15)
_refine_ls_extinction_expression Fc^*^=kFc[1+0.001xFc^2^\l^3^/sin(2\q)]^-1/4^
_refine_ls_extinction_method 'SHELXL-2019/2 (Sheldrick 2019)'
_refine_ls_goodness_of_fit_ref 1.092
_refine_ls_hydrogen_treatment constr
_refine_ls_matrix_type full
_refine_ls_number_parameters 173
_refine_ls_number_reflns 2462
_refine_ls_number_restraints 0
_refine_ls_restrained_S_all 1.092
_refine_ls_R_factor_all 0.0404
_refine_ls_R_factor_gt 0.0388
_refine_ls_shift/su_max 0.000
_refine_ls_shift/su_mean 0.000
_refine_ls_structure_factor_coef Fsqd
_refine_ls_weighting_details 'w=1/[\s^2^(Fo^2^)+(0.0696P)^2^] where P=(Fo^2^+2Fc^2^)/3'
_refine_ls_weighting_scheme calc
_refine_ls_wR_factor_gt 0.0954
_refine_ls_wR_factor_ref 0.0971
_reflns_Friedel_coverage 0.000
_reflns_number_gt 2342
_reflns_number_total 2462
_reflns_threshold_expression 'I > 2\s(I)'
_cod_data_source_file d3dt00937h2.cif
_cod_data_source_block tgh-m3er-2-rt
_cod_database_code 7713171
_shelx_shelxl_version_number 2019/2
_chemical_oxdiff_formula C6H11Er0.5N4.5O7.5
_shelx_space_group_comment
;
The symmetry employed for this shelxl refinement is uniquely defined
by the following loop, which should always be used as a source of
symmetry information in preference to the above space-group names.
They are only intended as comments.
;
_shelx_estimated_absorpt_t_max 0.418
_shelx_estimated_absorpt_t_min 0.192
_olex2_refinement_description
;
1. Fixed Uiso
 At 1.2 times of:
  All C(H) groups
 At 1.5 times of:
  All C(H,H,H) groups
2.a Aromatic/amide H refined with riding coordinates:
 C4(H4), C6(H6)
2.b Idealised Me refined as rotating group:
 C2(H2A,H2B,H2C), C3(H3A,H3B,H3C), C5(H5A,H5B,H5C)
;
_olex2_submission_special_instructions 'No special instructions were received'
_oxdiff_exptl_absorpt_empirical_details
;
Empirical correction (ABSPACK) includes:
- Absorption correction using spherical harmonics
- Frame scaling
- Detector area scaling
;
_oxdiff_exptl_absorpt_empirical_full_max 1.329
_oxdiff_exptl_absorpt_empirical_full_min 0.763

loop_
_space_group_symop_operation_xyz
'x, y, z'
'-x+1/2, y, -z'
'x+1/2, y+1/2, z+1/2'
'-x+1, y+1/2, -z+1/2'
'-x, -y, -z'
'x-1/2, -y, z'
'-x+1/2, -y+1/2, -z+1/2'
'x, -y+1/2, z+1/2'

loop_
_atom_site_label
_atom_site_type_symbol
_atom_site_fract_x
_atom_site_fract_y
_atom_site_fract_z
_atom_site_U_iso_or_equiv
_atom_site_adp_type
_atom_site_occupancy
_atom_site_site_symmetry_order
_atom_site_calc_flag
_atom_site_refinement_flags_posn
_atom_site_refinement_flags_adp
_atom_site_refinement_flags_occupancy
_atom_site_disorder_assembly
_atom_site_disorder_group
Er01 Er 0.250000 0.32078(2) 0.500000 0.04479(17) Uani 1 2 d S T P . .
O1 O 0.17947(18) 0.1186(3) 0.4487(2) 0.0673(7) Uani 1 1 d . . . . .
O2 O 0.23710(19) 0.4061(4) 0.35180(19) 0.0702(7) Uani 1 1 d . . . . .
O3 O 0.0536(2) 0.1095(6) 0.4099(3) 0.1059(15) Uani 1 1 d . . . . .
O4 O 0.33294(18) 0.2666(4) 0.38042(18) 0.0656(7) Uani 1 1 d . . . . .
O5 O 0.3239(3) 0.3606(5) 0.2539(2) 0.0918(12) Uani 1 1 d . . . . .
O6 O 0.3136(2) 0.5437(3) 0.4907(2) 0.0713(7) Uani 1 1 d . . . . .
O7 O 0.250000 0.7372(6) 0.500000 0.127(3) Uani 1 2 d S T P . .
O8 O 0.1091(2) 0.3019(4) 0.4512(2) 0.0714(8) Uani 1 1 d . . . . .
N1 N 0.250000 0.6133(6) 0.500000 0.0772(15) Uani 1 2 d S T P . .
N3 N 0.1115(3) 0.1743(4) 0.4353(3) 0.0672(10) Uani 1 1 d . . . . .
N4 N 0.2987(2) 0.3449(4) 0.3251(2) 0.0601(8) Uani 1 1 d . . . . .
N2 N 0.4145(2) 0.7757(6) 0.1651(3) 0.0875(13) Uani 1 1 d . . . . .
N5 N 0.3706(3) 0.8417(4) 0.2861(3) 0.0695(10) Uani 1 1 d . . . . .
C1 C 0.4144(3) 0.8813(6) 0.2216(4) 0.0766(13) Uani 1 1 d . . . . .
C2 C 0.4563(4) 1.0163(8) 0.2150(6) 0.130(3) Uani 1 1 d . . . . .
H2A H 0.421352 1.088645 0.233959 0.195 Uiso 1 1 calc R U . . .
H2B H 0.470101 1.032537 0.156125 0.195 Uiso 1 1 calc R U . . .
H2C H 0.504379 1.015091 0.250677 0.195 Uiso 1 1 calc R U . . .
C3 C 0.3519(4) 0.9262(7) 0.3623(4) 0.0971(17) Uani 1 1 d . . . . .
H3A H 0.400306 0.968756 0.384571 0.146 Uiso 1 1 calc R U . . .
H3B H 0.329470 0.868381 0.405837 0.146 Uiso 1 1 calc R U . . .
H3C H 0.313666 0.996502 0.345906 0.146 Uiso 1 1 calc R U . . .
C4 C 0.3423(3) 0.7115(6) 0.2710(4) 0.0800(14) Uani 1 1 d . . . . .
H4 H 0.309409 0.660869 0.306957 0.096 Uiso 1 1 calc R U . . .
C5 C 0.4591(4) 0.7740(13) 0.0853(5) 0.140(4) Uani 1 1 d . . . . .
H5A H 0.457644 0.864292 0.059672 0.210 Uiso 1 1 calc R U . . .
H5B H 0.434978 0.708479 0.046004 0.210 Uiso 1 1 calc R U . . .
H5C H 0.513955 0.748203 0.097757 0.210 Uiso 1 1 calc R U . . .
C6 C 0.3697(3) 0.6705(5) 0.1968(5) 0.0826(15) Uani 1 1 d . . . . .
H6 H 0.360230 0.585392 0.170625 0.099 Uiso 1 1 calc R U . . .

loop_
_atom_site_aniso_label
_atom_site_aniso_U_11
_atom_site_aniso_U_22
_atom_site_aniso_U_33
_atom_site_aniso_U_23
_atom_site_aniso_U_13
_atom_site_aniso_U_12
Er01 0.0439(2) 0.0506(2) 0.0400(2) 0.000 0.00269(11) 0.000
O1 0.0669(16) 0.0706(18) 0.0646(17) -0.0105(14) 0.0036(13) -0.0127(14)
O2 0.0791(18) 0.0781(18) 0.0533(15) 0.0055(14) 0.0002(13) 0.0070(15)
O3 0.068(2) 0.144(4) 0.105(3) -0.036(3) 0.0029(19) -0.040(2)
O4 0.0689(16) 0.0786(18) 0.0498(15) -0.0047(13) 0.0124(12) 0.0069(14)
O5 0.126(3) 0.102(2) 0.0489(18) -0.0015(17) 0.0282(19) -0.026(2)
O6 0.0728(17) 0.0617(16) 0.080(2) -0.0043(14) 0.0122(14) -0.0144(14)
O7 0.180(8) 0.046(3) 0.156(7) 0.000 0.029(6) 0.000
O8 0.0562(16) 0.090(2) 0.068(2) 0.0051(15) -0.0060(14) -0.0032(13)
N1 0.104(4) 0.060(3) 0.068(3) 0.000 0.011(3) 0.000
N3 0.062(2) 0.093(3) 0.0466(19) -0.0075(15) 0.0054(15) -0.0203(16)
N4 0.072(2) 0.0646(17) 0.0436(17) -0.0036(14) 0.0068(15) -0.0187(16)
N2 0.0510(18) 0.135(4) 0.076(3) 0.023(3) 0.0019(18) 0.019(2)
N5 0.0598(19) 0.065(2) 0.083(3) 0.0067(18) -0.0028(18) 0.0055(15)
C1 0.0525(19) 0.089(3) 0.087(3) 0.025(3) -0.015(2) -0.002(2)
C2 0.091(4) 0.128(5) 0.169(8) 0.080(5) -0.037(4) -0.042(4)
C3 0.099(4) 0.093(4) 0.100(4) -0.016(3) 0.001(3) 0.012(3)
C4 0.067(3) 0.068(2) 0.106(4) 0.010(3) 0.015(3) 0.006(2)
C5 0.075(4) 0.262(11) 0.082(4) 0.037(6) 0.015(3) 0.044(6)
C6 0.062(3) 0.085(3) 0.101(4) -0.006(3) 0.008(3) 0.010(2)

loop_
_atom_type_symbol
_atom_type_description
_atom_type_scat_dispersion_real
_atom_type_scat_dispersion_imag
_atom_type_scat_source
C C 0.0181 0.0091 'International Tables Vol C Tables 4.2.6.8 and 6.1.1.4'
H H 0.0000 0.0000 'International Tables Vol C Tables 4.2.6.8 and 6.1.1.4'
Er Er -9.4367 3.9380 'International Tables Vol C Tables 4.2.6.8 and 6.1.1.4'
N N 0.0311 0.0180 'International Tables Vol C Tables 4.2.6.8 and 6.1.1.4'
O O 0.0492 0.0322 'International Tables Vol C Tables 4.2.6.8 and 6.1.1.4'

loop_
_exptl_crystal_face_index_h
_exptl_crystal_face_index_k
_exptl_crystal_face_index_l
_exptl_crystal_face_perp_dist
4 4 7 0.1268
-4 -4 -7 0.1420
2 6 -3 0.1247
7 -3 -6 0.0942
0 4 8 0.1354
0 5 -5 0.1312
0 6 0 0.0875
-11 0 0 0.0870
11 0 0 0.0650
0 -4 8 0.1671

loop_
_geom_angle_atom_site_label_1
_geom_angle_atom_site_label_2
_geom_angle_atom_site_label_3
_geom_angle
_geom_angle_site_symmetry_1
_geom_angle_site_symmetry_3
_geom_angle_publ_flag
O1 Er01 O1 71.11(16) 2_556 . ?
O1 Er01 O2 86.21(11) 2_556 2_556 ?
O1 Er01 O2 127.98(11) . 2_556 ?
O1 Er01 O2 86.21(11) . . ?
O1 Er01 O2 127.98(11) 2_556 . ?
O1 Er01 O6 156.87(13) 2_556 2_556 ?
O1 Er01 O6 122.55(12) . 2_556 ?
O1 Er01 O6 156.87(13) . . ?
O1 Er01 O6 122.55(12) 2_556 . ?
O1 Er01 O8 119.66(11) 2_556 . ?
O1 Er01 O8 119.66(11) . 2_556 ?
O1 Er01 O8 51.94(11) 2_556 2_556 ?
O1 Er01 O8 51.94(11) . . ?
O2 Er01 O2 140.54(16) . 2_556 ?
O2 Er01 O8 112.05(12) 2_556 . ?
O2 Er01 O8 71.04(12) 2_556 2_556 ?
O2 Er01 O8 112.05(12) . 2_556 ?
O2 Er01 O8 71.04(12) . . ?
O4 Er01 O1 78.05(11) . 2_556 ?
O4 Er01 O1 78.05(11) 2_556 . ?
O4 Er01 O1 81.42(11) . . ?
O4 Er01 O1 81.42(11) 2_556 2_556 ?
O4 Er01 O2 139.69(11) . 2_556 ?
O4 Er01 O2 52.07(11) 2_556 2_556 ?
O4 Er01 O2 52.07(11) . . ?
O4 Er01 O2 139.69(11) 2_556 . ?
O4 Er01 O4 154.70(17) . 2_556 ?
O4 Er01 O6 83.56(11) 2_556 2_556 ?
O4 Er01 O6 120.30(11) . 2_556 ?
O4 Er01 O6 83.56(11) . . ?
O4 Er01 O6 120.30(11) 2_556 . ?
O4 Er01 O8 107.98(12) . . ?
O4 Er01 O8 107.98(12) 2_556 2_556 ?
O4 Er01 O8 70.03(12) 2_556 . ?
O4 Er01 O8 70.03(12) . 2_556 ?
O6 Er01 O2 74.10(11) 2_556 . ?
O6 Er01 O2 70.68(12) 2_556 2_556 ?
O6 Er01 O2 74.10(11) . 2_556 ?
O6 Er01 O2 70.67(12) . . ?
O6 Er01 O6 52.76(16) . 2_556 ?
O6 Er01 O8 117.77(12) . . ?
O6 Er01 O8 70.61(12) 2_556 . ?
O6 Er01 O8 117.77(12) 2_556 2_556 ?
O6 Er01 O8 70.61(12) . 2_556 ?
O8 Er01 O8 171.42(17) . 2_556 ?
N3 O1 Er01 97.6(2) . . ?
N4 O2 Er01 95.6(2) . . ?
N4 O4 Er01 97.8(2) . . ?
N1 O6 Er01 95.8(3) 2_556 . ?
N1 O6 Er01 95.8(3) . . ?
N1 O6 N1 0.000(1) 2_556 . ?
N1 O7 N1 0.000(1) 2_556 . ?
N3 O8 Er01 95.7(3) . . ?
O6 N1 O6 115.6(5) 2_556 . ?
O7 N1 O6 122.2(3) . 2_556 ?
O7 N1 O6 122.2(3) . . ?
N1 N1 O6 0(10) 2_556 2_556 ?
N1 N1 O6 0(10) 2_556 . ?
N1 N1 O7 0(10) 2_556 . ?
O3 N3 O1 122.3(5) . . ?
O3 N3 O8 123.0(5) . . ?
O8 N3 O1 114.7(4) . . ?
O2 N4 O4 114.4(3) . . ?
O5 N4 O2 123.2(4) . . ?
O5 N4 O4 122.4(4) . . ?
C1 N2 C5 124.8(7) . . ?
C1 N2 C6 108.8(5) . . ?
C6 N2 C5 126.4(8) . . ?
C1 N5 C3 125.6(5) . . ?
C1 N5 C4 109.6(5) . . ?
C4 N5 C3 124.8(5) . . ?
N2 C1 C2 127.9(6) . . ?
N5 C1 N2 106.6(5) . . ?
N5 C1 C2 125.5(7) . . ?
C1 C2 H2A 109.5 . . ?
C1 C2 H2B 109.5 . . ?
C1 C2 H2C 109.5 . . ?
H2A C2 H2B 109.5 . . ?
H2A C2 H2C 109.5 . . ?
H2B C2 H2C 109.5 . . ?
N5 C3 H3A 109.5 . . ?
N5 C3 H3B 109.5 . . ?
N5 C3 H3C 109.5 . . ?
H3A C3 H3B 109.5 . . ?
H3A C3 H3C 109.5 . . ?
H3B C3 H3C 109.5 . . ?
N5 C4 H4 126.1 . . ?
C6 C4 N5 107.7(5) . . ?
C6 C4 H4 126.1 . . ?
N2 C5 H5A 109.5 . . ?
N2 C5 H5B 109.5 . . ?
N2 C5 H5C 109.5 . . ?
H5A C5 H5B 109.5 . . ?
H5A C5 H5C 109.5 . . ?
H5B C5 H5C 109.5 . . ?
N2 C6 H6 126.4 . . ?
C4 C6 N2 107.3(5) . . ?
C4 C6 H6 126.4 . . ?

loop_
_geom_bond_atom_site_label_1
_geom_bond_atom_site_label_2
_geom_bond_distance
_geom_bond_site_symmetry_2
_geom_bond_publ_flag
Er01 O1 2.406(3) 2_556 ?
Er01 O1 2.406(3) . ?
Er01 O2 2.445(3) 2_556 ?
Er01 O2 2.445(3) . ?
Er01 O4 2.396(3) . ?
Er01 O4 2.396(3) 2_556 ?
Er01 O6 2.409(3) 2_556 ?
Er01 O6 2.409(3) . ?
Er01 O8 2.447(3) . ?
Er01 O8 2.447(3) 2_556 ?
O1 N3 1.264(5) . ?
O2 N4 1.261(5) . ?
O3 N3 1.206(5) . ?
O4 N4 1.268(5) . ?
O5 N4 1.201(5) . ?
O6 N1 1.265(5) 2_556 ?
O6 N1 1.265(5) . ?
O7 N1 1.200(10) 2_556 ?
O7 N1 1.200(10) . ?
O8 N3 1.260(5) . ?
N1 N1 0.000(12) 2_556 ?
N2 C1 1.346(8) . ?
N2 C5 1.457(8) . ?
N2 C6 1.361(8) . ?
N5 C1 1.309(7) . ?
N5 C3 1.476(7) . ?
N5 C4 1.364(7) . ?
C1 C2 1.485(8) . ?
C2 H2A 0.9600 . ?
C2 H2B 0.9600 . ?
C2 H2C 0.9600 . ?
C3 H3A 0.9600 . ?
C3 H3B 0.9600 . ?
C3 H3C 0.9600 . ?
C4 H4 0.9300 . ?
C4 C6 1.310(9) . ?
C5 H5A 0.9600 . ?
C5 H5B 0.9600 . ?
C5 H5C 0.9600 . ?
C6 H6 0.9300 . ?

loop_
_geom_torsion_atom_site_label_1
_geom_torsion_atom_site_label_2
_geom_torsion_atom_site_label_3
_geom_torsion_atom_site_label_4
_geom_torsion
_geom_torsion_site_symmetry_1
_geom_torsion_site_symmetry_2
_geom_torsion_site_symmetry_3
_geom_torsion_site_symmetry_4
_geom_torsion_publ_flag
Er01 O1 N3 O3 -178.3(4) . . . . ?
Er01 O1 N3 O8 1.3(4) . . . . ?
Er01 O2 N4 O4 4.3(3) . . . . ?
Er01 O2 N4 O5 -174.6(4) . . . . ?
Er01 O4 N4 O2 -4.4(4) . . . . ?
Er01 O4 N4 O5 174.5(4) . . . . ?
Er01 O6 N1 O6 -0.002(0) . . . 2_556 ?
Er01 O6 N1 O7 180.000(0) . . . . ?
Er01 O6 N1 N1 0(100) . . . 2_556 ?
Er01 O8 N3 O1 -1.3(4) . . . . ?
Er01 O8 N3 O3 178.3(4) . . . . ?
N1 O6 N1 O6 0(100) 2_556 . . 2_556 ?
N1 O6 N1 O7 0(100) 2_556 . . . ?
N1 O7 N1 O6 0(100) 2_556 . . . ?
N1 O7 N1 O6 0(28) 2_556 . . 2_556 ?
N5 C4 C6 N2 -0.6(6) . . . . ?
C1 N2 C6 C4 0.4(6) . . . . ?
C1 N5 C4 C6 0.6(6) . . . . ?
C3 N5 C1 N2 -178.1(5) . . . . ?
C3 N5 C1 C2 2.8(8) . . . . ?
C3 N5 C4 C6 178.4(5) . . . . ?
C4 N5 C1 N2 -0.3(5) . . . . ?
C4 N5 C1 C2 -179.3(5) . . . . ?
C5 N2 C1 N5 -177.3(5) . . . . ?
C5 N2 C1 C2 1.7(8) . . . . ?
C5 N2 C6 C4 177.6(5) . . . . ?
C6 N2 C1 N5 -0.1(5) . . . . ?
C6 N2 C1 C2 178.9(5) . . . . ?

loop_
_exptl_oxdiff_crystal_face_indexfrac_h
_exptl_oxdiff_crystal_face_indexfrac_k
_exptl_oxdiff_crystal_face_indexfrac_l
_exptl_oxdiff_crystal_face_x
_exptl_oxdiff_crystal_face_y
_exptl_oxdiff_crystal_face_z
4.0094 4.0006 6.9959 -0.9502 -0.3111 -0.2055
-4.0094 -4.0006 -6.9959 0.9502 0.3111 0.2055
2.0071 6.0054 -3.0020 -0.6208 -0.1409 0.7925
6.9865 -3.0040 -6.0019 0.6813 -0.6932 0.2008
0.0125 4.0019 7.9978 -0.9778 0.0618 -0.2810
0.0052 5.0057 -5.0004 -0.3615 0.0285 0.8655
0.0104 6.0055 -0.0014 -0.7781 0.0537 0.5519
-10.9935 0.0040 0.0056 0.0818 1.0165 0.0156
10.9935 -0.0040 -0.0056 -0.0818 -1.0165 -0.0156
-0.0014 -4.0055 7.9997 0.0597 -0.0098 -1.0169
